data_1543610
loop_
_publ_author_name
'Shin-Geol Kang'
'Yun-Taek Lee'
'Hyungphil Chun'
'Kimoon Kim'

_publ_section_title
;
 Synthesis of new structurally constrained tetraaza macropolycyclic
 compounds containing two rigid bridges: Crystal structure and chemical
 properties of a copper(II) complex
;
_journal_name_full 'Inorganica Chimica Acta'
_journal_page_first 315
_journal_page_last 319
_journal_paper_doi 10.1016/j.ica.2013.09.018
_journal_volume 409B
_journal_year 2014
_chemical_formula_sum 'C36 H52 Cl2 Cu N4 O8'
_chemical_formula_weight 803.26
_space_group_IT_number 29
_symmetry_cell_setting orthorhombic
_symmetry_space_group_name_Hall 'P 2c -2ac'
_symmetry_space_group_name_H-M 'P c a 21'
_atom_sites_solution_hydrogens geom
_atom_sites_solution_primary direct
_atom_sites_solution_secondary difmap
_cell_angle_alpha 90.00
_cell_angle_beta 90.00
_cell_angle_gamma 90.00
_cell_formula_units_Z 4
_cell_length_a 17.1090(3)
_cell_length_b 15.7941(2)
_cell_length_c 13.2947(2)
_cell_measurement_temperature 238(2)
_cell_volume 3592.51(9)
_computing_cell_refinement 'Bruker SMART'
_computing_data_collection 'Bruker SMART'
_computing_data_reduction 'Bruker SAINT'
_computing_structure_refinement 'SHELXL-97 (Sheldrick, 1997)'
_computing_structure_solution 'SHELXS-97 (Sheldrick, 1990)'
_diffrn_ambient_temperature 238(2)
_diffrn_measured_fraction_theta_full 0.999
_diffrn_measured_fraction_theta_max 0.999
_diffrn_measurement_device_type 'CCD area detector'
_diffrn_measurement_method 'phi and omega scans'
_diffrn_radiation_monochromator graphite
_diffrn_radiation_source 'fine-focus sealed tube'
_diffrn_radiation_type MoK\a
_diffrn_radiation_wavelength 0.71073
_diffrn_reflns_av_R_equivalents 0.0838
_diffrn_reflns_av_sigmaI/netI 0.0689
_diffrn_reflns_limit_h_max 9
_diffrn_reflns_limit_h_min -20
_diffrn_reflns_limit_k_max 18
_diffrn_reflns_limit_k_min -18
_diffrn_reflns_limit_l_max 15
_diffrn_reflns_limit_l_min -15
_diffrn_reflns_number 16977
_diffrn_reflns_theta_full 25.00
_diffrn_reflns_theta_max 25.00
_diffrn_reflns_theta_min 1.29
_exptl_absorpt_coefficient_mu 0.815
_exptl_absorpt_correction_T_max 0.8552
_exptl_absorpt_correction_T_min 0.7765
_exptl_crystal_colour 'dark purple'
_exptl_crystal_density_diffrn 1.485
_exptl_crystal_density_method 'not measured'
_exptl_crystal_description octahedron
_exptl_crystal_F_000 1692
_exptl_crystal_size_max 0.33
_exptl_crystal_size_mid 0.25
_exptl_crystal_size_min 0.20
_refine_diff_density_max 0.544
_refine_diff_density_min -0.389
_refine_diff_density_rms 0.069
_refine_ls_abs_structure_details 'Flack H D (1983), Acta Cryst. A39, 876-881'
_refine_ls_abs_structure_Flack 0.54(2)
_refine_ls_extinction_method none
_refine_ls_goodness_of_fit_ref 1.079
_refine_ls_hydrogen_treatment mixed
_refine_ls_matrix_type full
_refine_ls_number_parameters 461
_refine_ls_number_reflns 6164
_refine_ls_number_restraints 1
_refine_ls_restrained_S_all 1.079
_refine_ls_R_factor_all 0.0686
_refine_ls_R_factor_gt 0.0520
_refine_ls_shift/su_max 0.000
_refine_ls_shift/su_mean 0.000
_refine_ls_structure_factor_coef Fsqd
_refine_ls_weighting_details 'calc w=1/[\s^2^(Fo^2^)+(0.0394P)^2^+5.1253P] where P=(Fo^2^+2Fc^2^)/3'
_refine_ls_weighting_scheme calc
_refine_ls_wR_factor_gt 0.1135
_refine_ls_wR_factor_ref 0.1252
_reflns_number_gt 5166
_reflns_number_total 6164
_reflns_threshold_expression >2sigma(I)
_cod_data_source_file ICA-2014-409B-315-319.cif
_cod_data_source_block ref
_cod_depositor_comments
;
The following automatic conversions were performed:

'_journal_paper_doi' value 'doi:10.1016/j.ica.2013.09.018' was
changed to '10.1016/j.ica.2013.09.018'.

Automatic conversion script
Id: cif_fix_values 6433 2018-09-21 13:16:33Z andrius 
;
_cod_original_sg_symbol_H-M Pca2(1)
_cod_database_code 1543610

loop_
_symmetry_equiv_pos_as_xyz
'x, y, z'
'-x, -y, z+1/2'
'x+1/2, -y, z'
'-x+1/2, y, z+1/2'

loop_
_atom_site_label
_atom_site_type_symbol
_atom_site_fract_x
_atom_site_fract_y
_atom_site_fract_z
_atom_site_U_iso_or_equiv
_atom_site_adp_type
_atom_site_occupancy
_atom_site_symmetry_multiplicity
_atom_site_calc_flag
_atom_site_refinement_flags
_atom_site_disorder_assembly
_atom_site_disorder_group
Cu Cu 0.00435(3) 0.24355(3) 0.16493(7) 0.02299(14) Uani 1 1 d . . .
Cl1 Cl 0.18222(8) 0.08080(9) 0.79893(11) 0.0397(3) Uani 1 1 d . . .
Cl2 Cl 0.19491(8) 0.57661(9) 0.05421(11) 0.0400(3) Uani 1 1 d . . .
N1 N -0.1105(2) 0.2301(3) 0.2054(3) 0.0264(10) Uani 1 1 d . . .
N2 N -0.0006(2) 0.1129(2) 0.1621(5) 0.0298(8) Uani 1 1 d . . .
N3 N 0.1145(3) 0.2611(3) 0.1040(4) 0.0322(11) Uani 1 1 d . . .
N4 N 0.0115(2) 0.3713(3) 0.1899(3) 0.0273(10) Uani 1 1 d . . .
O1 O 0.2321(3) 0.1413(3) 0.8446(4) 0.0587(13) Uani 1 1 d . . .
O2 O 0.2252(3) 0.0077(3) 0.7723(4) 0.0639(14) Uani 1 1 d . . .
O3 O 0.1492(4) 0.1148(4) 0.7122(5) 0.099(2) Uani 1 1 d . . .
O4 O 0.1235(3) 0.0566(4) 0.8670(5) 0.097(2) Uani 1 1 d . . .
O5 O 0.2259(2) 0.6443(3) -0.0043(4) 0.0511(12) Uani 1 1 d . . .
O6 O 0.1582(3) 0.6085(4) 0.1416(4) 0.0830(17) Uani 1 1 d . . .
O7 O 0.1405(3) 0.5302(3) -0.0052(4) 0.0683(15) Uani 1 1 d . . .
O8 O 0.2579(3) 0.5217(3) 0.0833(4) 0.0661(14) Uani 1 1 d . . .
C1 C -0.1273(3) 0.1913(4) 0.3055(4) 0.0349(13) Uani 1 1 d . . .
H1A H -0.1722 0.2199 0.3361 0.042 Uiso 1 1 calc R . .
H1B H -0.1409 0.1315 0.2965 0.042 Uiso 1 1 calc R . .
C2 C -0.0588(3) 0.1981(3) 0.3738(4) 0.0337(13) Uani 1 1 d . . .
C3 C -0.0606(4) 0.2480(4) 0.4589(5) 0.0451(16) Uani 1 1 d . . .
H3 H -0.1065 0.2775 0.4757 0.054 Uiso 1 1 calc R . .
C4 C 0.0042(4) 0.2549(4) 0.5194(5) 0.0501(18) Uani 1 1 d . . .
H4 H 0.0028 0.2902 0.5763 0.060 Uiso 1 1 calc R . .
C5 C 0.0709(4) 0.2108(4) 0.4971(5) 0.0498(17) Uani 1 1 d . . .
H5 H 0.1148 0.2148 0.5394 0.060 Uiso 1 1 calc R . .
C6 C 0.0734(3) 0.1603(4) 0.4123(5) 0.0406(14) Uani 1 1 d . . .
H6 H 0.1196 0.1311 0.3962 0.049 Uiso 1 1 calc R . .
C7 C 0.0077(3) 0.1524(3) 0.3501(4) 0.0330(13) Uani 1 1 d . . .
C8 C 0.0061(3) 0.0847(3) 0.2712(5) 0.0350(14) Uani 1 1 d . . .
H8A H -0.0380 0.0470 0.2857 0.042 Uiso 1 1 calc R . .
H8B H 0.0539 0.0510 0.2779 0.042 Uiso 1 1 calc R . .
C9 C -0.1301(3) 0.1743(4) 0.1188(4) 0.0326(13) Uani 1 1 d . . .
H9 H -0.1132 0.2056 0.0581 0.039 Uiso 1 1 calc R . .
C10 C -0.2170(3) 0.1537(4) 0.1022(5) 0.0421(15) Uani 1 1 d . . .
H10A H -0.2360 0.1158 0.1552 0.050 Uiso 1 1 calc R . .
H10B H -0.2481 0.2058 0.1038 0.050 Uiso 1 1 calc R . .
C11 C -0.2245(4) 0.1110(4) -0.0007(5) 0.0508(17) Uani 1 1 d . . .
H11A H -0.2788 0.0929 -0.0106 0.061 Uiso 1 1 calc R . .
H11B H -0.2119 0.1521 -0.0534 0.061 Uiso 1 1 calc R . .
C12 C -0.1721(4) 0.0362(4) -0.0108(6) 0.0540(17) Uani 1 1 d . . .
H12A H -0.1757 0.0144 -0.0797 0.065 Uiso 1 1 calc R . .
H12B H -0.1901 -0.0085 0.0348 0.065 Uiso 1 1 calc R . .
C13 C -0.0866(3) 0.0563(4) 0.0126(5) 0.0419(15) Uani 1 1 d . . .
H13A H -0.0661 0.0971 -0.0363 0.050 Uiso 1 1 calc R . .
H13B H -0.0550 0.0046 0.0088 0.050 Uiso 1 1 calc R . .
C14 C -0.0824(3) 0.0939(3) 0.1197(4) 0.0306(12) Uani 1 1 d . . .
H14 H -0.1083 0.0536 0.1660 0.037 Uiso 1 1 calc R . .
C15 C 0.0625(3) 0.0660(3) 0.1055(5) 0.0384(14) Uani 1 1 d . . .
H15 H 0.0530 0.0754 0.0329 0.046 Uiso 1 1 calc R . .
C16 C 0.1415(3) 0.1039(3) 0.1299(5) 0.0388(14) Uani 1 1 d . . .
H16A H 0.1437 0.1170 0.2019 0.047 Uiso 1 1 calc R . .
H16B H 0.1823 0.0620 0.1155 0.047 Uiso 1 1 calc R . .
C17 C 0.1577(3) 0.1820(4) 0.0716(5) 0.0459(16) Uani 1 1 d . . .
H17A H 0.1450 0.1710 0.0010 0.055 Uiso 1 1 calc R . .
H17B H 0.2139 0.1935 0.0753 0.055 Uiso 1 1 calc R . .
C18 C 0.0618(4) -0.0303(3) 0.1232(6) 0.0534(17) Uani 1 1 d . . .
H18A H 0.0106 -0.0527 0.1070 0.080 Uiso 1 1 calc R . .
H18B H 0.0737 -0.0420 0.1932 0.080 Uiso 1 1 calc R . .
H18C H 0.1008 -0.0569 0.0806 0.080 Uiso 1 1 calc R . .
C19 C 0.1171(3) 0.3187(4) 0.0146(4) 0.0368(14) Uani 1 1 d . . .
H19A H 0.1281 0.3767 0.0367 0.044 Uiso 1 1 calc R . .
H19B H 0.1592 0.3009 -0.0308 0.044 Uiso 1 1 calc R . .
C20 C 0.0407(3) 0.3161(4) -0.0397(4) 0.0363(14) Uani 1 1 d . . .
C21 C 0.0297(4) 0.2716(4) -0.1282(5) 0.0482(16) Uani 1 1 d . . .
H21 H 0.0711 0.2404 -0.1564 0.058 Uiso 1 1 calc R . .
C22 C -0.0420(5) 0.2730(5) -0.1747(5) 0.0579(19) Uani 1 1 d . . .
H22 H -0.0500 0.2410 -0.2334 0.069 Uiso 1 1 calc R . .
C23 C -0.1014(4) 0.3201(4) -0.1370(5) 0.0513(17) Uani 1 1 d . . .
H23 H -0.1498 0.3210 -0.1705 0.062 Uiso 1 1 calc R . .
C24 C -0.0918(4) 0.3668(4) -0.0500(5) 0.0435(16) Uani 1 1 d . . .
H24 H -0.1330 0.4000 -0.0250 0.052 Uiso 1 1 calc R . .
C25 C -0.0198(3) 0.3640(4) 0.0005(4) 0.0330(13) Uani 1 1 d . . .
C26 C -0.0085(3) 0.4165(3) 0.0916(4) 0.0316(12) Uani 1 1 d . . .
H26A H -0.0564 0.4492 0.1026 0.038 Uiso 1 1 calc R . .
H26B H 0.0334 0.4572 0.0776 0.038 Uiso 1 1 calc R . .
C27 C 0.1460(3) 0.3029(3) 0.1937(4) 0.0366(14) Uani 1 1 d . . .
H27 H 0.1383 0.2634 0.2506 0.044 Uiso 1 1 calc R . .
C28 C 0.2339(3) 0.3254(4) 0.1915(5) 0.0446(16) Uani 1 1 d . . .
H28A H 0.2649 0.2753 0.1740 0.054 Uiso 1 1 calc R . .
H28B H 0.2439 0.3694 0.1411 0.054 Uiso 1 1 calc R . .
C29 C 0.2560(4) 0.3567(4) 0.2947(6) 0.0559(18) Uani 1 1 d . . .
H29A H 0.2531 0.3093 0.3420 0.067 Uiso 1 1 calc R . .
H29B H 0.3103 0.3762 0.2931 0.067 Uiso 1 1 calc R . .
C30 C 0.2058(4) 0.4269(4) 0.3328(5) 0.0542(18) Uani 1 1 d . . .
H30A H 0.2153 0.4778 0.2925 0.065 Uiso 1 1 calc R . .
H30B H 0.2202 0.4396 0.4026 0.065 Uiso 1 1 calc R . .
C31 C 0.1180(4) 0.4043(4) 0.3283(4) 0.0458(15) Uani 1 1 d . . .
H31A H 0.1067 0.3557 0.3718 0.055 Uiso 1 1 calc R . .
H31B H 0.0862 0.4524 0.3506 0.055 Uiso 1 1 calc R . .
C32 C 0.0997(3) 0.3827(4) 0.2183(4) 0.0344(13) Uani 1 1 d . . .
H32 H 0.1208 0.4291 0.1762 0.041 Uiso 1 1 calc R . .
C33 C -0.0409(3) 0.4073(3) 0.2722(4) 0.0318(13) Uani 1 1 d . . .
H33 H -0.0220 0.3841 0.3370 0.038 Uiso 1 1 calc R . .
C34 C -0.1278(3) 0.3822(4) 0.2621(4) 0.0377(14) Uani 1 1 d . . .
H34A H -0.1465 0.3673 0.3295 0.045 Uiso 1 1 calc R . .
H34B H -0.1565 0.4331 0.2417 0.045 Uiso 1 1 calc R . .
C35 C -0.1523(3) 0.3121(3) 0.1925(4) 0.0306(12) Uani 1 1 d . . .
H35A H -0.2083 0.3020 0.2018 0.037 Uiso 1 1 calc R . .
H35B H -0.1446 0.3313 0.1231 0.037 Uiso 1 1 calc R . .
C36 C -0.0361(4) 0.5032(4) 0.2794(5) 0.0468(15) Uani 1 1 d . . .
H36A H 0.0181 0.5203 0.2858 0.070 Uiso 1 1 calc R . .
H36B H -0.0651 0.5223 0.3378 0.070 Uiso 1 1 calc R . .
H36C H -0.0583 0.5283 0.2192 0.070 Uiso 1 1 calc R . .

loop_
_atom_site_aniso_label
_atom_site_aniso_U_11
_atom_site_aniso_U_22
_atom_site_aniso_U_33
_atom_site_aniso_U_23
_atom_site_aniso_U_13
_atom_site_aniso_U_12
Cu 0.0174(3) 0.0250(3) 0.0266(3) 0.0023(3) 0.0009(3) -0.0021(2)
Cl1 0.0371(7) 0.0410(8) 0.0411(8) -0.0078(7) 0.0014(6) -0.0086(6)
Cl2 0.0422(8) 0.0411(8) 0.0367(7) 0.0033(7) -0.0023(6) -0.0089(7)
N1 0.016(2) 0.027(2) 0.036(2) 0.0062(19) 0.0036(18) 0.0019(18)
N2 0.0170(18) 0.0324(19) 0.040(2) -0.001(3) 0.001(2) 0.0024(17)
N3 0.021(2) 0.030(2) 0.045(3) 0.006(2) 0.000(2) -0.0030(19)
N4 0.026(2) 0.033(2) 0.023(3) -0.0013(18) 0.0000(17) -0.0042(18)
O1 0.060(3) 0.053(3) 0.063(3) -0.016(2) 0.003(2) -0.027(2)
O2 0.067(3) 0.052(3) 0.072(3) -0.017(2) -0.003(3) 0.007(2)
O3 0.128(6) 0.080(4) 0.088(4) 0.003(3) -0.053(4) 0.018(4)
O4 0.075(4) 0.123(5) 0.095(5) -0.044(4) 0.035(3) -0.061(4)
O5 0.036(2) 0.047(3) 0.071(3) 0.021(2) -0.013(2) -0.0082(19)
O6 0.093(4) 0.104(4) 0.052(3) -0.017(3) 0.021(3) 0.011(3)
O7 0.071(3) 0.068(3) 0.066(3) 0.007(3) -0.016(3) -0.041(3)
O8 0.069(3) 0.061(3) 0.068(3) 0.015(3) -0.011(3) 0.014(3)
C1 0.028(3) 0.037(3) 0.040(3) 0.002(3) 0.006(3) 0.002(2)
C2 0.038(3) 0.031(3) 0.032(3) 0.013(2) 0.004(3) 0.000(3)
C3 0.055(4) 0.047(4) 0.033(3) 0.004(3) 0.004(3) 0.011(3)
C4 0.066(5) 0.056(4) 0.029(3) 0.003(3) -0.001(3) 0.004(4)
C5 0.054(4) 0.058(4) 0.037(4) 0.008(3) -0.020(3) -0.007(3)
C6 0.039(3) 0.044(4) 0.039(4) 0.013(3) -0.001(3) -0.003(3)
C7 0.033(3) 0.036(3) 0.029(3) 0.013(2) 0.000(2) -0.006(3)
C8 0.027(3) 0.028(3) 0.050(4) 0.016(3) -0.001(3) 0.002(2)
C9 0.025(3) 0.041(3) 0.032(3) 0.003(3) -0.005(2) -0.007(2)
C10 0.027(3) 0.035(3) 0.064(4) 0.010(3) -0.010(3) -0.005(2)
C11 0.042(4) 0.054(4) 0.056(4) 0.000(3) -0.018(3) -0.013(3)
C12 0.044(4) 0.061(4) 0.057(4) -0.012(3) -0.016(3) -0.013(3)
C13 0.033(3) 0.040(3) 0.053(4) -0.006(3) -0.011(3) -0.006(3)
C14 0.022(3) 0.032(3) 0.037(3) -0.002(2) 0.001(2) -0.007(2)
C15 0.032(3) 0.037(3) 0.047(3) -0.009(3) 0.002(3) 0.004(3)
C16 0.031(3) 0.035(3) 0.050(4) -0.010(3) 0.003(3) 0.006(2)
C17 0.029(3) 0.040(3) 0.069(4) -0.012(3) 0.009(3) 0.005(3)
C18 0.056(4) 0.027(3) 0.077(5) -0.010(3) 0.000(3) 0.005(3)
C19 0.029(3) 0.044(3) 0.038(3) 0.002(3) 0.019(3) -0.001(2)
C20 0.035(3) 0.050(4) 0.024(3) 0.011(3) 0.003(2) -0.006(3)
C21 0.052(4) 0.056(4) 0.036(4) -0.001(3) 0.004(3) -0.006(3)
C22 0.072(5) 0.070(5) 0.032(4) 0.003(4) -0.009(4) -0.012(4)
C23 0.049(4) 0.064(4) 0.041(4) 0.016(3) -0.008(3) -0.016(3)
C24 0.035(3) 0.053(4) 0.043(4) 0.018(3) -0.003(3) -0.008(3)
C25 0.030(3) 0.035(3) 0.034(3) 0.014(2) -0.003(3) -0.005(2)
C26 0.031(3) 0.028(3) 0.036(3) 0.012(2) 0.001(2) -0.002(2)
C27 0.036(3) 0.033(3) 0.041(4) 0.012(2) -0.004(2) -0.004(2)
C28 0.029(3) 0.045(3) 0.060(4) 0.009(3) -0.009(3) -0.005(3)
C29 0.042(4) 0.058(4) 0.067(5) 0.011(4) -0.017(3) -0.006(3)
C30 0.050(4) 0.060(4) 0.052(4) -0.008(3) -0.014(3) -0.018(3)
C31 0.054(4) 0.046(4) 0.037(3) -0.008(3) -0.006(3) -0.009(3)
C32 0.028(3) 0.036(3) 0.039(3) -0.001(3) -0.005(2) -0.013(2)
C33 0.033(3) 0.039(3) 0.024(3) -0.003(2) 0.003(2) 0.005(3)
C34 0.038(3) 0.035(3) 0.040(3) 0.001(3) 0.005(3) 0.001(3)
C35 0.022(3) 0.037(3) 0.032(3) 0.001(2) 0.000(2) 0.003(2)
C36 0.046(4) 0.037(3) 0.057(4) -0.013(3) 0.004(3) -0.001(3)

loop_
_atom_type_symbol
_atom_type_description
_atom_type_scat_dispersion_real
_atom_type_scat_dispersion_imag
_atom_type_scat_source
C C 0.0033 0.0016 'International Tables Vol C Tables 4.2.6.8 and 6.1.1.4'
H H 0.0000 0.0000 'International Tables Vol C Tables 4.2.6.8 and 6.1.1.4'
N N 0.0061 0.0033 'International Tables Vol C Tables 4.2.6.8 and 6.1.1.4'
O O 0.0106 0.0060 'International Tables Vol C Tables 4.2.6.8 and 6.1.1.4'
Cl Cl 0.1484 0.1585 'International Tables Vol C Tables 4.2.6.8 and 6.1.1.4'
Cu Cu 0.3201 1.2651 'International Tables Vol C Tables 4.2.6.8 and 6.1.1.4'

loop_
_geom_angle_atom_site_label_1
_geom_angle_atom_site_label_2
_geom_angle_atom_site_label_3
_geom_angle
_geom_angle_site_symmetry_1
_geom_angle_site_symmetry_3
N4 Cu N1 96.71(17) . .
N4 Cu N2 171.6(2) . .
N1 Cu N2 82.07(16) . .
N4 Cu N3 82.97(17) . .
N1 Cu N3 171.9(2) . .
N2 Cu N3 99.41(17) . .
O3 Cl1 O4 110.4(5) . .
O3 Cl1 O2 108.6(3) . .
O4 Cl1 O2 108.2(4) . .
O3 Cl1 O1 109.8(3) . .
O4 Cl1 O1 109.7(3) . .
O2 Cl1 O1 110.1(3) . .
O6 Cl2 O7 110.4(3) . .
O6 Cl2 O5 110.3(3) . .
O7 Cl2 O5 109.0(3) . .
O6 Cl2 O8 109.1(3) . .
O7 Cl2 O8 109.2(3) . .
O5 Cl2 O8 108.7(3) . .
C9 N1 C35 108.6(4) . .
C9 N1 C1 113.8(4) . .
C35 N1 C1 111.5(4) . .
C9 N1 Cu 94.2(3) . .
C35 N1 Cu 109.9(3) . .
C1 N1 Cu 117.5(3) . .
C15 N2 C8 106.1(4) . .
C15 N2 C14 111.8(5) . .
C8 N2 C14 111.1(4) . .
C15 N2 Cu 118.1(3) . .
C8 N2 Cu 105.8(3) . .
C14 N2 Cu 103.8(3) . .
C27 N3 C19 111.1(4) . .
C27 N3 C17 115.1(4) . .
C19 N3 C17 105.1(4) . .
C27 N3 Cu 94.4(3) . .
C19 N3 Cu 114.8(3) . .
C17 N3 Cu 116.4(3) . .
C33 N4 C26 107.9(4) . .
C33 N4 C32 110.5(4) . .
C26 N4 C32 111.6(4) . .
C33 N4 Cu 116.7(3) . .
C26 N4 Cu 108.0(3) . .
C32 N4 Cu 102.2(3) . .
C2 C1 N1 111.3(4) . .
C3 C2 C7 120.2(6) . .
C3 C2 C1 121.6(5) . .
C7 C2 C1 118.2(5) . .
C4 C3 C2 120.4(6) . .
C5 C4 C3 120.4(7) . .
C4 C5 C6 119.8(6) . .
C5 C6 C7 120.5(6) . .
C2 C7 C6 118.6(5) . .
C2 C7 C8 121.1(5) . .
C6 C7 C8 119.5(5) . .
C7 C8 N2 117.4(4) . .
N1 C9 C14 111.8(4) . .
N1 C9 C10 117.0(5) . .
C14 C9 C10 110.3(4) . .
C11 C10 C9 107.6(5) . .
C12 C11 C10 112.4(5) . .
C11 C12 C13 113.2(5) . .
C12 C13 C14 108.2(5) . .
C9 C14 N2 109.3(4) . .
C9 C14 C13 106.9(4) . .
N2 C14 C13 117.0(4) . .
N2 C15 C16 109.7(4) . .
N2 C15 C18 113.8(5) . .
C16 C15 C18 111.4(5) . .
C17 C16 C15 112.6(5) . .
C16 C17 N3 116.6(5) . .
C20 C19 N3 109.9(4) . .
C21 C20 C25 120.2(6) . .
C21 C20 C19 122.9(6) . .
C25 C20 C19 116.9(5) . .
C22 C21 C20 119.7(7) . .
C23 C22 C21 120.8(7) . .
C22 C23 C24 120.9(7) . .
C23 C24 C25 119.2(6) . .
C20 C25 C24 119.2(6) . .
C20 C25 C26 121.5(5) . .
C24 C25 C26 119.3(5) . .
C25 C26 N4 117.8(4) . .
N3 C27 C32 110.9(4) . .
N3 C27 C28 116.5(5) . .
C32 C27 C28 108.7(5) . .
C29 C28 C27 107.6(5) . .
C30 C29 C28 114.2(5) . .
C29 C30 C31 112.0(5) . .
C32 C31 C30 106.7(5) . .
C27 C32 C31 106.4(5) . .
C27 C32 N4 110.7(4) . .
C31 C32 N4 116.9(5) . .
C36 C33 N4 112.7(5) . .
C36 C33 C34 108.2(5) . .
N4 C33 C34 114.1(4) . .
C35 C34 C33 120.6(5) . .
N1 C35 C34 115.9(4) . .

loop_
_geom_bond_atom_site_label_1
_geom_bond_atom_site_label_2
_geom_bond_distance
_geom_bond_site_symmetry_2
Cu N4 2.048(4) .
Cu N1 2.049(4) .
Cu N2 2.065(4) .
Cu N3 2.070(4) .
Cl1 O3 1.392(6) .
Cl1 O4 1.405(5) .
Cl1 O2 1.414(5) .
Cl1 O1 1.419(4) .
Cl2 O6 1.414(5) .
Cl2 O7 1.424(5) .
Cl2 O5 1.425(4) .
Cl2 O8 1.436(5) .
N1 C9 1.488(7) .
N1 C35 1.488(6) .
N1 C1 1.493(7) .
N2 C15 1.510(7) .
N2 C8 1.521(8) .
N2 C14 1.539(6) .
N3 C27 1.465(7) .
N3 C19 1.498(7) .
N3 C17 1.513(7) .
N4 C33 1.524(7) .
N4 C26 1.528(6) .
N4 C32 1.566(7) .
C1 C2 1.487(7) .
C2 C3 1.380(8) .
C2 C7 1.383(8) .
C3 C4 1.374(9) .
C4 C5 1.370(9) .
C5 C6 1.381(9) .
C6 C7 1.402(8) .
C7 C8 1.499(8) .
C9 C14 1.509(7) .
C9 C10 1.539(7) .
C10 C11 1.531(9) .
C11 C12 1.490(9) .
C12 C13 1.529(7) .
C13 C14 1.544(8) .
C15 C16 1.513(7) .
C15 C18 1.539(8) .
C16 C17 1.483(8) .
C19 C20 1.494(8) .
C20 C21 1.384(8) .
C20 C25 1.389(8) .
C21 C22 1.375(10) .
C22 C23 1.354(10) .
C23 C24 1.381(9) .
C24 C25 1.405(8) .
C25 C26 1.481(8) .
C27 C32 1.524(8) .
C27 C28 1.546(8) .
C28 C29 1.507(9) .
C29 C30 1.491(9) .
C30 C31 1.545(9) .
C31 C32 1.533(8) .
C33 C36 1.521(8) .
C33 C34 1.546(8) .
C34 C35 1.503(7) .
